data_2011430
loop_
_publ_author_name
'Yamane, Hisanori'
'Takahashi, Hiroki'
'Kajiwara, Takashi'
'Shimada, Masahiko'

_publ_section_title
;
 Na~3~Ca~2~TaO~6~, a rock-salt superstructure phase with a fully
 ordered cation arrangement
;
_journal_issue 10
_journal_name_full 'Acta Crystallographica Section C'
_journal_page_first 1177
_journal_page_last 1178
_journal_paper_doi 10.1107/S0108270100009306
_journal_volume 56
_journal_year 2000
_chemical_formula_iupac 'Na3 Ca2 Ta O6'
_chemical_formula_structural 'Na3 Ca2 Ta O6'
_chemical_formula_sum 'Ca2 Na3 O6 Ta'
_chemical_formula_weight 426.08
_chemical_name_common 'sodium calcium tantalate'
_chemical_name_systematic
;
trisodium dicalcium tantalum hexoxide
;
_space_group_IT_number 70
_symmetry_cell_setting orthorhombic
_symmetry_space_group_name_Hall '-F 2uv 2vw'
_symmetry_space_group_name_H-M 'F d d d :2'
_cell_angle_alpha 90.00
_cell_angle_beta 90.00
_cell_angle_gamma 90.00
_cell_formula_units_Z 8
_cell_length_a 6.5948(17)
_cell_length_b 9.493(3)
_cell_length_c 19.640(5)
_cell_measurement_reflns_used 1501
_cell_measurement_temperature 298(2)
_cell_volume 1229.6(6)
_computing_cell_refinement 'SMART and SAINT'
_computing_data_collection 'SMART and SAINT (Bruker, 1997)'
_computing_data_reduction 'EXPREP (Bruker, 1997)'
_computing_molecular_graphics 'ATOMS (Dowty, 1999)'
_computing_structure_refinement 'SHELXL97 (Sheldrick, 1997)'
_computing_structure_solution 'SIR92 (Altomare et al., 1994)'
_diffrn_ambient_temperature 298(2)
_diffrn_measured_fraction_theta_full 1.000
_diffrn_measured_fraction_theta_max 1.000
_diffrn_measurement_device_type 'CCD area-detector'
_diffrn_measurement_method '\f and \w'
_diffrn_radiation_monochromator graphite
_diffrn_radiation_source 'fine-focus sealed tube'
_diffrn_radiation_type MoK\a
_diffrn_radiation_wavelength .71073
_diffrn_reflns_av_R_equivalents .024
_diffrn_reflns_av_sigmaI/netI .0213
_diffrn_reflns_limit_h_max 8
_diffrn_reflns_limit_h_min -8
_diffrn_reflns_limit_k_max 6
_diffrn_reflns_limit_k_min -12
_diffrn_reflns_limit_l_max 25
_diffrn_reflns_limit_l_min -24
_diffrn_reflns_number 1891
_diffrn_reflns_theta_full 27.46
_diffrn_reflns_theta_max 27.46
_diffrn_reflns_theta_min 3.90
_diffrn_standards_decay_% .0
_exptl_absorpt_coefficient_mu 19.730
_exptl_absorpt_correction_T_max .295
_exptl_absorpt_correction_T_min .197
_exptl_absorpt_correction_type multi-scan
_exptl_absorpt_process_details '(SADABS; Sheldrick, 1996)'
_exptl_crystal_colour colourless
_exptl_crystal_density_diffrn 4.604
_exptl_crystal_density_method 'not measured'
_exptl_crystal_description granule
_exptl_crystal_F_000 1552
_exptl_crystal_size_max .10
_exptl_crystal_size_mid .09
_exptl_crystal_size_min .05
_refine_diff_density_max .932
_refine_diff_density_min -1.514
_refine_ls_extinction_coef 2E-5(3)
_refine_ls_extinction_method SHELXL97
_refine_ls_goodness_of_fit_ref 1.130
_refine_ls_matrix_type full
_refine_ls_number_parameters 32
_refine_ls_number_reflns 361
_refine_ls_number_restraints 0
_refine_ls_restrained_S_all 1.130
_refine_ls_R_factor_all .024
_refine_ls_R_factor_gt .015
_refine_ls_shift/su_max <0.001
_refine_ls_shift/su_mean .000
_refine_ls_structure_factor_coef Fsqd
_refine_ls_weighting_details 'calc w = 1/[\s^2^(Fo^2^)+(0.0195P)^2^] where P = (Fo^2^+2Fc^2^)/3'
_refine_ls_weighting_scheme calc
_refine_ls_wR_factor_ref .035
_reflns_number_gt 305
_reflns_number_total 361
_reflns_threshold_expression I>2\s(I)
_cod_data_source_file oa1102.cif
_cod_data_source_block I
_cod_depositor_comments
;
The following automatic conversions were performed:
'_symmetry_cell_setting' value 'Orthorhombic' changed to 'orthorhombic'
according to '/home/saulius/struct/CIF-dictionaries/cif_core.dic'
dictionary named 'cif_core.dic' version 2.4.1 from 2010-06-29.

Automatic conversion script
Id: cif_fix_enum 1527 2010-12-29 10:47:43Z saulius 

The following automatic conversions were performed:

'_symmetry_cell_setting' value 'Orthorhombic' changed to
'orthorhombic' according to
/home/saulius/struct/CIF-dictionaries/cif_core.dic dictionary named
'cif_core.dic' version 2.4.1 from 2010-06-29.

Automatic conversion script
Id: cif_fix_values 1715 2011-07-08 13:25:40Z adriana 
;
_cod_original_cell_volume 1229.5(6)
_cod_original_sg_symbol_H-M 'F d d d'
_cod_database_code 2011430

loop_
_symmetry_equiv_pos_as_xyz
'x, y, z'
'-x+3/4, -y+3/4, z'
'-x+3/4, y, -z+3/4'
'x, -y+3/4, -z+3/4'
'x, y+1/2, z+1/2'
'-x+3/4, -y+5/4, z+1/2'
'-x+3/4, y+1/2, -z+5/4'
'x, -y+5/4, -z+5/4'
'x+1/2, y, z+1/2'
'-x+5/4, -y+3/4, z+1/2'
'-x+5/4, y, -z+5/4'
'x+1/2, -y+3/4, -z+5/4'
'x+1/2, y+1/2, z'
'-x+5/4, -y+5/4, z'
'-x+5/4, y+1/2, -z+3/4'
'x+1/2, -y+5/4, -z+3/4'
'-x, -y, -z'
'x-3/4, y-3/4, -z'
'x-3/4, -y, z-3/4'
'-x, y-3/4, z-3/4'
'-x, -y+1/2, -z+1/2'
'x-3/4, y-1/4, -z+1/2'
'x-3/4, -y+1/2, z-1/4'
'-x, y-1/4, z-1/4'
'-x+1/2, -y, -z+1/2'
'x-1/4, y-3/4, -z+1/2'
'x-1/4, -y, z-1/4'
'-x+1/2, y-3/4, z-1/4'
'-x+1/2, -y+1/2, -z'
'x-1/4, y-1/4, -z'
'x-1/4, -y+1/2, z-3/4'
'-x+1/2, y-1/4, z-3/4'

loop_
_atom_site_label
_atom_site_fract_x
_atom_site_fract_y
_atom_site_fract_z
_atom_site_U_iso_or_equiv
_atom_site_adp_type
_atom_site_calc_flag
_atom_site_refinement_flags
_atom_site_occupancy
_atom_site_disorder_assembly
_atom_site_disorder_group
_atom_site_type_symbol
Na1 .1250 .1250 .46177(10) .0110(4) Uani d S 1 . . Na
Na2 .1250 .1250 .6250 .0138(6) Uani d S 1 . . Na
Ca .1250 .1250 .29439(5) .0088(2) Uani d S 1 . . Ca
Ta .1250 .1250 .1250 .00649(12) Uani d S 1 . . Ta
O1 .3407(4) .1287(3) .05153(14) .0094(5) Uani d . 1 . . O
O2 .1250 .3369(4) .1250 .0102(7) Uani d S 1 . . O

loop_
_atom_site_aniso_label
_atom_site_aniso_U_11
_atom_site_aniso_U_22
_atom_site_aniso_U_33
_atom_site_aniso_U_12
_atom_site_aniso_U_13
_atom_site_aniso_U_23
Na1 .0123(11) .0091(10) .0117(10) -.003(3) .000 .000
Na2 .0108(14) .0202(17) .0106(14) .000 .000 .000
Ca .0105(5) .0070(5) .0088(5) .0028(13) .000 .000
Ta .00736(17) .00529(17) .00683(17) .000 .000 .000
O1 .0100(12) .0079(14) .0105(12) .0007(13) .0005(10) -.0009(11)
O2 .0112(17) .0086(17) .0108(17) .000 .0003(16) .000

loop_
_atom_type_symbol
_atom_type_description
_atom_type_scat_dispersion_real
_atom_type_scat_dispersion_imag
_atom_type_scat_source
O O .0106 .0060 'International Tables Vol C Tables 4.2.6.8 and 6.1.1.4'
Na Na .0362 .0249 'International Tables Vol C Tables 4.2.6.8 and 6.1.1.4'
Ca Ca .2262 .3064 'International Tables Vol C Tables 4.2.6.8 and 6.1.1.4'
Ta Ta -.7052 6.5227 'International Tables Vol C Tables 4.2.6.8 and 6.1.1.4'

loop_
_geom_angle_atom_site_label_1
_geom_angle_atom_site_label_2
_geom_angle_atom_site_label_3
_geom_angle_site_symmetry_1
_geom_angle_site_symmetry_3
_geom_angle
_geom_angle_publ_flag
O2 Na1 O2 21 22_655 89.45(8) yes
O2 Na1 O1 21 25 97.86(12) yes
O2 Na1 O1 22_655 25 73.18(13) yes
O1 Na1 O1 25 26_565 167.67(16) yes
O2 Na1 O1 21 6_545 171.67(11) yes
O2 Na1 O1 22_655 6_545 89.08(6) yes
O1 Na1 O1 25 6_545 89.57(10) yes
O1 Na1 O1 26_565 6_545 98.90(9) yes
O1 Na1 O1 6_545 9_455 93.53(14) yes
O1 Na2 O1 3 9_455 178.30(15) yes
O1 Na2 O1 3 16_445 104.84(14) yes
O1 Na2 O1 9_455 16_445 75.19(14) yes
O1 Na2 O2 3 10_455 89.15(7) yes
O1 Na2 O2 16_445 10_455 90.85(7) yes
O2 Na2 O2 10_455 5_545 180.0 yes
O2 Ca O2 22_655 21 93.66(5) yes
O2 Ca O1 22_655 31_556 100.53(12) yes
O2 Ca O1 21 31_556 74.67(13) yes
O1 Ca O1 31_556 32_556 173.16(14) yes
O2 Ca O1 22_655 11_454 167.83(10) yes
O2 Ca O1 21 11_454 96.56(7) yes
O1 Ca O1 31_556 11_454 88.56(10) yes
O1 Ca O1 32_556 11_454 96.90(11) yes
O1 Ca O1 11_454 8_544 74.14(14) yes
O2 Ta O2 14_445 . 180.0 yes
O2 Ta O1 14_445 14_445 89.01(9) yes
O2 Ta O1 . 14_445 90.99(9) yes
O1 Ta O1 14_445 8_544 178.01(17) yes
O1 Ta O1 14_445 11_454 90.82(15) yes
O1 Ta O1 8_544 11_454 89.21(15) yes

loop_
_geom_bond_atom_site_label_1
_geom_bond_atom_site_label_2
_geom_bond_site_symmetry_2
_geom_bond_distance
_geom_bond_publ_flag
Na1 O2 21 2.3986(16) yes
Na1 O2 22_655 2.3986(16) yes
Na1 O1 25 2.433(3) yes
Na1 O1 26_565 2.433(3) yes
Na1 O1 6_545 2.573(3) yes
Na1 O1 9_455 2.573(3) yes
Na2 O1 3 2.366(3) yes
Na2 O1 9_455 2.366(3) yes
Na2 O1 16_445 2.366(3) yes
Na2 O1 6_545 2.366(3) yes
Na2 O2 10_455 2.735(4) yes
Na2 O2 5_545 2.735(4) yes
Ca O2 22_655 2.3142(10) yes
Ca O2 21 2.3142(10) yes
Ca O1 31_556 2.353(3) yes
Ca O1 32_556 2.353(3) yes
Ca O1 11_454 2.361(3) yes
Ca O1 8_544 2.361(3) yes
Ta O2 14_445 2.012(4) yes
Ta O2 . 2.012(4) yes
Ta O1 14_445 2.027(3) yes
Ta O1 8_544 2.027(3) yes
Ta O1 11_454 2.027(3) yes
Ta O1 . 2.027(3) yes
